data_7124442
loop_
_publ_author_name
'Cook, Brian J.'
'Johnson, Samantha I.'
'Chambers, Geoffrey M.'
'Kaminsky, Werner'
'Bullock, R. Morris'

_publ_section_title
;
 Triple Hydrogen Atom Abstraction from Mn-NH3 Complexes Results in
 Cyclophosphazenium Cations
;
_journal_name_full 'Chemical Communications'
_journal_paper_doi 10.1039/C9CC06915A
_journal_year 2019
_chemical_formula_sum 'C25 H24 N2 O6 S'
_chemical_formula_weight 480.52
_space_group_crystal_system monoclinic
_space_group_IT_number 14
_space_group_name_Hall '-P 2ybc'
_space_group_name_H-M_alt 'P 1 21/c 1'
_atom_sites_solution_hydrogens mixed
_atom_sites_solution_primary direct
_atom_sites_solution_secondary difmap
_audit_block_doi 10.5517/ccdc.csd.cc230vvv
_audit_creation_method SHELXL-2017/1
_audit_update_record
;
2019-06-28 deposited with the CCDC.	2019-10-21 downloaded from the CCDC.
;
_cell_angle_alpha 90
_cell_angle_beta 91.863(3)
_cell_angle_gamma 90
_cell_formula_units_Z 4
_cell_length_a 7.9630(7)
_cell_length_b 10.0358(9)
_cell_length_c 28.017(3)
_cell_measurement_reflns_used 9813
_cell_measurement_temperature 100(2)
_cell_measurement_theta_max 68.41
_cell_measurement_theta_min 4.68
_cell_volume 2237.8(4)
_computing_cell_refinement 'Bruker SAINT'
_computing_data_collection 'Bruker APEX2'
_computing_data_reduction 'Bruker SAINT'
_computing_molecular_graphics 'Bruker SHELXTL'
_computing_publication_material 'Bruker SHELXTL'
_computing_structure_refinement 'SHELXL-2017/1 (Sheldrick, 2017)'
_computing_structure_solution 'SHELXT 2014/5 (Sheldrick, 2014)'
_diffrn_ambient_temperature 100(2)
_diffrn_measured_fraction_theta_full 0.998
_diffrn_measured_fraction_theta_max 0.997
_diffrn_measurement_device_type 'Bruker APEX-II CCD'
_diffrn_measurement_method '\f and \w scans'
_diffrn_radiation_type CuK\a
_diffrn_radiation_wavelength 1.54178
_diffrn_reflns_av_R_equivalents 0.0462
_diffrn_reflns_av_unetI/netI 0.0259
_diffrn_reflns_Laue_measured_fraction_full 0.998
_diffrn_reflns_Laue_measured_fraction_max 0.997
_diffrn_reflns_limit_h_max 9
_diffrn_reflns_limit_h_min -9
_diffrn_reflns_limit_k_max 12
_diffrn_reflns_limit_k_min -12
_diffrn_reflns_limit_l_max 31
_diffrn_reflns_limit_l_min -33
_diffrn_reflns_number 34888
_diffrn_reflns_point_group_measured_fraction_full 0.998
_diffrn_reflns_point_group_measured_fraction_max 0.997
_diffrn_reflns_theta_full 67.679
_diffrn_reflns_theta_max 68.403
_diffrn_reflns_theta_min 3.156
_diffrn_source 'Bruker-Nonius FR591 Cu rotating anode'
_exptl_absorpt_coefficient_mu 1.681
_exptl_absorpt_correction_T_max 0.5849
_exptl_absorpt_correction_T_min 0.4698
_exptl_absorpt_correction_type multi-scan
_exptl_absorpt_process_details 'SADABS (Sheldrick, 2009)'
_exptl_crystal_colour orange
_exptl_crystal_density_diffrn 1.426
_exptl_crystal_density_method 'not measured'
_exptl_crystal_description block
_exptl_crystal_F_000 1008
_exptl_crystal_size_max 0.425
_exptl_crystal_size_mid 0.315
_exptl_crystal_size_min 0.224
_refine_diff_density_max 0.350
_refine_diff_density_min -0.401
_refine_diff_density_rms 0.060
_refine_ls_extinction_coef 0.0044(3)
_refine_ls_extinction_expression Fc^*^=kFc[1+0.001xFc^2^\l^3^/sin(2\q)]^-1/4^
_refine_ls_extinction_method 'SHELXL-2017/1 (Sheldrick 2017)'
_refine_ls_goodness_of_fit_ref 1.055
_refine_ls_hydrogen_treatment mixed
_refine_ls_matrix_type full
_refine_ls_number_parameters 315
_refine_ls_number_reflns 4110
_refine_ls_number_restraints 1
_refine_ls_restrained_S_all 1.055
_refine_ls_R_factor_all 0.0372
_refine_ls_R_factor_gt 0.0372
_refine_ls_shift/su_max 0.001
_refine_ls_shift/su_mean 0.000
_refine_ls_structure_factor_coef Fsqd
_refine_ls_weighting_details 'w=1/[\s^2^(Fo^2^)+(0.0479P)^2^+1.4410P] where P=(Fo^2^+2Fc^2^)/3'
_refine_ls_weighting_scheme calc
_refine_ls_wR_factor_gt 0.0963
_refine_ls_wR_factor_ref 0.0963
_reflns_Friedel_coverage 0.000
_reflns_number_gt 4099
_reflns_number_total 4110
_reflns_threshold_expression 'I > 2\s(I)'
_cod_data_source_file c9cc06915a3.cif
_cod_data_source_block 19070_a
_cod_original_cell_volume 2237.8(3)
_cod_original_sg_symbol_H-M 'P 21/c'
_cod_database_code 7124442
_shelx_shelxl_version_number 2017/1
_shelx_space_group_comment
; 
The symmetry employed for this shelxl refinement is uniquely defined 
by the following loop, which should always be used as a source of 
symmetry information in preference to the above space-group names. 
They are only intended as comments. 
;
_shelx_estimated_absorpt_t_min 0.535
_shelx_estimated_absorpt_t_max 0.705

loop_
_space_group_symop_operation_xyz
'x, y, z'
'-x, y+1/2, -z+1/2'
'-x, -y, -z'
'x, -y-1/2, z-1/2'

loop_
_atom_site_label
_atom_site_type_symbol
_atom_site_fract_x
_atom_site_fract_y
_atom_site_fract_z
_atom_site_U_iso_or_equiv
_atom_site_adp_type
_atom_site_occupancy
_atom_site_site_symmetry_order
_atom_site_calc_flag
_atom_site_refinement_flags_posn
_atom_site_refinement_flags_adp
S1 S 1.05717(4) 0.37034(4) 0.35423(2) 0.02069(13) Uani 1 1 d . .
O1 O 0.80544(13) 0.65620(11) 0.23707(4) 0.0237(3) Uani 1 1 d D .
HO1 H 0.817(3) 0.690(2) 0.2092(6) 0.052(7) Uiso 1 1 d D .
N1 N -0.17189(14) 0.98076(12) 0.32522(4) 0.0152(3) Uani 1 1 d . .
C1 C 0.66523(17) 0.69701(14) 0.25830(5) 0.0166(3) Uani 1 1 d . .
N2 N 0.55658(18) 0.34690(13) 0.50914(5) 0.0255(3) Uani 1 1 d . .
O2 O 1.11209(14) 0.23194(11) 0.34933(4) 0.0254(3) Uani 1 1 d . .
C2 C 0.55816(17) 0.79649(14) 0.23974(5) 0.0170(3) Uani 1 1 d . .
H2 H 0.584589 0.841588 0.211129 0.020 Uiso 1 1 calc R U
C3 C 0.41375(17) 0.82852(14) 0.26337(5) 0.0166(3) Uani 1 1 d . .
H3 H 0.340679 0.895184 0.250498 0.020 Uiso 1 1 calc R U
O3 O 0.96537(16) 0.41680(14) 0.31226(4) 0.0385(3) Uani 1 1 d . .
O4 O 1.19047(17) 0.45597(14) 0.37161(5) 0.0430(4) Uani 1 1 d . .
C4 C 0.37306(17) 0.76428(14) 0.30608(5) 0.0159(3) Uani 1 1 d . .
C5 C 0.48385(18) 0.66729(15) 0.32464(5) 0.0174(3) Uani 1 1 d . .
H5 H 0.459913 0.624229 0.353840 0.021 Uiso 1 1 calc R U
O5 O 0.40586(14) 0.35280(12) 0.49790(4) 0.0315(3) Uani 1 1 d . .
O6 O 0.61018(17) 0.33473(14) 0.55042(4) 0.0363(3) Uani 1 1 d . .
C6 C 0.62758(18) 0.63351(14) 0.30096(5) 0.0173(3) Uani 1 1 d . .
H6 H 0.700855 0.566914 0.313783 0.021 Uiso 1 1 calc R U
C7 C 0.22264(17) 0.79464(14) 0.33171(5) 0.0172(3) Uani 1 1 d . .
H7 H 0.211598 0.754382 0.362137 0.021 Uiso 1 1 calc R U
C8 C 0.09648(18) 0.87549(14) 0.31600(5) 0.0172(3) Uani 1 1 d . .
H8 H 0.104618 0.914406 0.285247 0.021 Uiso 1 1 calc R U
C9 C -0.04770(17) 0.90578(14) 0.34276(5) 0.0154(3) Uani 1 1 d . .
C10 C -0.08360(17) 0.86622(14) 0.39420(5) 0.0158(3) Uani 1 1 d . .
C11 C -0.25261(17) 0.93136(14) 0.40025(5) 0.0163(3) Uani 1 1 d . .
C12 C -0.30018(17) 0.99766(14) 0.35881(5) 0.0152(3) Uani 1 1 d . .
C13 C -0.45095(17) 1.06551(14) 0.35306(5) 0.0182(3) Uani 1 1 d . .
H13 H -0.481278 1.109776 0.324074 0.022 Uiso 1 1 calc R U
C14 C -0.55577(18) 1.06564(15) 0.39182(5) 0.0201(3) Uani 1 1 d . .
H14 H -0.660412 1.111022 0.389467 0.024 Uiso 1 1 calc R U
C15 C -0.50945(18) 1.00029(15) 0.43392(5) 0.0211(3) Uani 1 1 d . .
H15 H -0.582820 1.002155 0.459977 0.025 Uiso 1 1 calc R U
C16 C -0.35728(18) 0.93195(15) 0.43867(5) 0.0195(3) Uani 1 1 d . .
H16 H -0.326424 0.887079 0.467494 0.023 Uiso 1 1 calc R U
C17 C -0.09667(18) 0.71437(14) 0.40170(5) 0.0191(3) Uani 1 1 d . .
H17A H 0.015142 0.674260 0.399883 0.029 Uiso 1 1 calc R U
H17B H -0.171390 0.676017 0.376838 0.029 Uiso 1 1 calc R U
H17C H -0.142081 0.696355 0.433148 0.029 Uiso 1 1 calc R U
C18 C 0.04774(17) 0.92907(15) 0.42896(5) 0.0196(3) Uani 1 1 d . .
H18A H 0.056753 1.024639 0.422330 0.029 Uiso 1 1 calc R U
H18B H 0.157043 0.886492 0.424779 0.029 Uiso 1 1 calc R U
H18C H 0.012979 0.916048 0.461864 0.029 Uiso 1 1 calc R U
C19 C -0.18145(18) 1.04945(15) 0.27877(5) 0.0191(3) Uani 1 1 d . .
H19A H -0.297542 1.047570 0.266049 0.029 Uiso 1 1 calc R U
H19B H -0.108157 1.004382 0.256436 0.029 Uiso 1 1 calc R U
H19C H -0.145028 1.142129 0.282899 0.029 Uiso 1 1 calc R U
C20 C 0.67875(19) 0.35442(14) 0.47094(5) 0.0199(3) Uani 1 1 d . .
C21 C 0.8483(2) 0.35697(16) 0.48361(5) 0.0243(3) Uani 1 1 d . .
H21 H 0.884502 0.354795 0.516250 0.029 Uiso 1 1 calc R U
C22 C 0.9641(2) 0.36274(15) 0.44792(6) 0.0232(3) Uani 1 1 d . .
H22 H 1.081021 0.365568 0.455777 0.028 Uiso 1 1 calc R U
C23 C 0.90774(19) 0.36436(14) 0.40041(5) 0.0183(3) Uani 1 1 d . .
C24 C 0.73671(19) 0.36200(14) 0.38857(5) 0.0197(3) Uani 1 1 d . .
H24 H 0.699970 0.362873 0.355972 0.024 Uiso 1 1 calc R U
C25 C 0.61953(19) 0.35839(14) 0.42414(5) 0.0203(3) Uani 1 1 d . .
H25 H 0.502410 0.358645 0.416508 0.024 Uiso 1 1 calc R U

loop_
_atom_site_aniso_label
_atom_site_aniso_U_11
_atom_site_aniso_U_22
_atom_site_aniso_U_33
_atom_site_aniso_U_23
_atom_site_aniso_U_13
_atom_site_aniso_U_12
S1 0.0207(2) 0.0196(2) 0.0222(2) 0.00342(13) 0.00827(14) 0.00263(13)
O1 0.0199(5) 0.0282(6) 0.0235(6) 0.0039(5) 0.0082(4) 0.0077(4)
N1 0.0146(6) 0.0161(6) 0.0150(6) -0.0002(4) 0.0015(4) -0.0010(4)
C1 0.0140(6) 0.0173(7) 0.0185(7) -0.0039(5) 0.0019(5) -0.0008(5)
N2 0.0335(8) 0.0200(7) 0.0237(7) 0.0024(5) 0.0102(6) 0.0007(5)
O2 0.0289(6) 0.0248(6) 0.0229(5) 0.0027(4) 0.0072(4) 0.0082(5)
C2 0.0191(7) 0.0161(7) 0.0160(7) -0.0001(5) 0.0023(5) -0.0031(5)
C3 0.0159(7) 0.0153(7) 0.0186(7) -0.0005(5) -0.0003(5) 0.0011(5)
O3 0.0373(7) 0.0512(8) 0.0278(6) 0.0199(6) 0.0149(5) 0.0229(6)
O4 0.0362(7) 0.0419(8) 0.0523(8) -0.0129(6) 0.0217(6) -0.0173(6)
C4 0.0160(7) 0.0157(7) 0.0161(7) -0.0027(5) 0.0008(5) -0.0009(5)
C5 0.0191(7) 0.0191(7) 0.0141(7) -0.0005(5) 0.0003(5) -0.0010(6)
O5 0.0273(6) 0.0321(7) 0.0360(7) 0.0066(5) 0.0132(5) 0.0024(5)
O6 0.0484(8) 0.0428(7) 0.0184(6) 0.0030(5) 0.0092(5) 0.0007(6)
C6 0.0172(7) 0.0175(7) 0.0171(7) -0.0014(5) -0.0018(5) 0.0026(5)
C7 0.0174(7) 0.0185(7) 0.0158(7) -0.0016(5) 0.0020(5) -0.0009(5)
C8 0.0173(7) 0.0191(7) 0.0153(7) -0.0002(5) 0.0029(5) -0.0014(5)
C9 0.0154(7) 0.0139(6) 0.0170(7) -0.0019(5) -0.0004(5) -0.0019(5)
C10 0.0144(7) 0.0182(7) 0.0150(7) -0.0007(5) 0.0027(5) 0.0002(5)
C11 0.0141(7) 0.0168(7) 0.0182(7) -0.0025(5) 0.0006(5) -0.0019(5)
C12 0.0141(6) 0.0146(7) 0.0169(7) -0.0023(5) 0.0018(5) -0.0033(5)
C13 0.0166(7) 0.0174(7) 0.0206(7) 0.0005(5) -0.0014(5) -0.0003(5)
C14 0.0136(7) 0.0207(7) 0.0261(7) -0.0032(6) 0.0013(6) 0.0006(5)
C15 0.0168(7) 0.0259(8) 0.0208(7) -0.0030(6) 0.0051(5) -0.0012(6)
C16 0.0173(7) 0.0242(8) 0.0171(7) 0.0003(6) 0.0019(5) -0.0015(6)
C17 0.0200(7) 0.0186(7) 0.0186(7) 0.0016(5) -0.0003(5) -0.0002(6)
C18 0.0167(7) 0.0238(8) 0.0183(7) -0.0023(6) 0.0005(5) -0.0001(6)
C19 0.0177(7) 0.0230(7) 0.0164(7) 0.0037(6) 0.0007(5) 0.0002(6)
C20 0.0249(8) 0.0159(7) 0.0191(7) 0.0011(5) 0.0067(6) 0.0003(6)
C21 0.0298(8) 0.0268(8) 0.0161(7) 0.0011(6) -0.0018(6) 0.0021(6)
C22 0.0204(7) 0.0245(8) 0.0246(8) 0.0020(6) -0.0017(6) 0.0022(6)
C23 0.0211(7) 0.0142(7) 0.0199(7) 0.0012(5) 0.0044(6) 0.0004(5)
C24 0.0226(7) 0.0192(7) 0.0172(7) 0.0006(5) 0.0003(6) -0.0023(6)
C25 0.0189(7) 0.0189(7) 0.0232(8) 0.0007(6) 0.0014(6) -0.0024(5)

loop_
_atom_type_symbol
_atom_type_description
_atom_type_scat_dispersion_real
_atom_type_scat_dispersion_imag
_atom_type_scat_source
C C 0.0181 0.0091 'International Tables Vol C Tables 4.2.6.8 and 6.1.1.4'
H H 0.0000 0.0000 'International Tables Vol C Tables 4.2.6.8 and 6.1.1.4'
N N 0.0311 0.0180 'International Tables Vol C Tables 4.2.6.8 and 6.1.1.4'
O O 0.0492 0.0322 'International Tables Vol C Tables 4.2.6.8 and 6.1.1.4'
S S 0.3331 0.5567 'International Tables Vol C Tables 4.2.6.8 and 6.1.1.4'

loop_
_geom_angle_atom_site_label_1
_geom_angle_atom_site_label_2
_geom_angle_atom_site_label_3
_geom_angle
O4 S1 O3 115.59(9)
O4 S1 O2 112.28(8)
O3 S1 O2 112.05(8)
O4 S1 C23 106.05(7)
O3 S1 C23 105.63(7)
O2 S1 C23 104.12(6)
C1 O1 HO1 113.5(16)
C9 N1 C12 111.48(11)
C9 N1 C19 127.62(12)
C12 N1 C19 120.78(11)
O1 C1 C6 116.36(13)
O1 C1 C2 123.79(13)
C6 C1 C2 119.86(13)
O6 N2 O5 123.53(14)
O6 N2 C20 118.24(14)
O5 N2 C20 118.23(13)
C3 C2 C1 119.54(13)
C3 C2 H2 120.2
C1 C2 H2 120.2
C2 C3 C4 121.25(13)
C2 C3 H3 119.4
C4 C3 H3 119.4
C5 C4 C3 118.31(13)
C5 C4 C7 118.84(13)
C3 C4 C7 122.85(13)
C6 C5 C4 120.83(13)
C6 C5 H5 119.6
C4 C5 H5 119.6
C5 C6 C1 120.19(13)
C5 C6 H6 119.9
C1 C6 H6 119.9
C8 C7 C4 125.56(13)
C8 C7 H7 117.2
C4 C7 H7 117.2
C7 C8 C9 123.99(13)
C7 C8 H8 118.0
C9 C8 H8 118.0
N1 C9 C8 122.06(13)
N1 C9 C10 109.67(12)
C8 C9 C10 128.22(13)
C11 C10 C9 100.83(11)
C11 C10 C18 109.93(11)
C9 C10 C18 110.19(11)
C11 C10 C17 110.36(12)
C9 C10 C17 113.58(11)
C18 C10 C17 111.46(12)
C12 C11 C16 119.79(13)
C12 C11 C10 109.59(12)
C16 C11 C10 130.62(13)
C11 C12 C13 123.22(13)
C11 C12 N1 108.42(12)
C13 C12 N1 128.35(13)
C12 C13 C14 116.71(13)
C12 C13 H13 121.6
C14 C13 H13 121.6
C15 C14 C13 120.86(13)
C15 C14 H14 119.6
C13 C14 H14 119.6
C14 C15 C16 121.27(13)
C14 C15 H15 119.4
C16 C15 H15 119.4
C11 C16 C15 118.14(13)
C11 C16 H16 120.9
C15 C16 H16 120.9
C10 C17 H17A 109.5
C10 C17 H17B 109.5
H17A C17 H17B 109.5
C10 C17 H17C 109.5
H17A C17 H17C 109.5
H17B C17 H17C 109.5
C10 C18 H18A 109.5
C10 C18 H18B 109.5
H18A C18 H18B 109.5
C10 C18 H18C 109.5
H18A C18 H18C 109.5
H18B C18 H18C 109.5
N1 C19 H19A 109.5
N1 C19 H19B 109.5
H19A C19 H19B 109.5
N1 C19 H19C 109.5
H19A C19 H19C 109.5
H19B C19 H19C 109.5
C25 C20 C21 122.90(14)
C25 C20 N2 118.64(14)
C21 C20 N2 118.46(14)
C22 C21 C20 118.86(14)
C22 C21 H21 120.6
C20 C21 H21 120.6
C21 C22 C23 119.36(14)
C21 C22 H22 120.3
C23 C22 H22 120.3
C22 C23 C24 120.72(14)
C22 C23 S1 119.43(12)
C24 C23 S1 119.84(12)
C25 C24 C23 120.34(14)
C25 C24 H24 119.8
C23 C24 H24 119.8
C20 C25 C24 117.79(14)
C20 C25 H25 121.1
C24 C25 H25 121.1

loop_
_geom_bond_atom_site_label_1
_geom_bond_atom_site_label_2
_geom_bond_distance
S1 O4 1.4383(14)
S1 O3 1.4416(12)
S1 O2 1.4640(11)
S1 C23 1.7870(15)
O1 C1 1.3457(17)
O1 HO1 0.861(16)
N1 C9 1.3245(18)
N1 C12 1.4216(17)
N1 C19 1.4725(18)
C1 C6 1.396(2)
C1 C2 1.402(2)
N2 O6 1.2256(19)
N2 O5 1.2323(18)
N2 C20 1.4715(19)
C2 C3 1.3832(19)
C2 H2 0.9500
C3 C4 1.406(2)
C3 H3 0.9500
C4 C5 1.402(2)
C4 C7 1.4490(19)
C5 C6 1.384(2)
C5 H5 0.9500
C6 H6 0.9500
C7 C8 1.354(2)
C7 H7 0.9500
C8 C9 1.424(2)
C8 H8 0.9500
C9 C10 1.5308(19)
C10 C11 1.5107(19)
C10 C18 1.5407(19)
C10 C17 1.5423(19)
C11 C12 1.380(2)
C11 C16 1.382(2)
C12 C13 1.385(2)
C13 C14 1.391(2)
C13 H13 0.9500
C14 C15 1.389(2)
C14 H14 0.9500
C15 C16 1.395(2)
C15 H15 0.9500
C16 H16 0.9500
C17 H17A 0.9800
C17 H17B 0.9800
C17 H17C 0.9800
C18 H18A 0.9800
C18 H18B 0.9800
C18 H18C 0.9800
C19 H19A 0.9800
C19 H19B 0.9800
C19 H19C 0.9800
C20 C25 1.380(2)
C20 C21 1.385(2)
C21 C22 1.383(2)
C21 H21 0.9500
C22 C23 1.391(2)
C22 H22 0.9500
C23 C24 1.391(2)
C24 C25 1.387(2)
C24 H24 0.9500
C25 H25 0.9500
